data_2226377
loop_
_publ_author_name
'Jasinski, Jerry P.'
'Pek, Albert E.'
'Chidan Kumar, C. S.'
'Yathirajan, H. S.'
'Mayekar, A. N'

_publ_section_title
;
 (2<i>E</i>)-1-(2,5-Dichloro-3-thienyl)-3-(6-methoxy-2-naphthyl)prop-2-en-1-one
;
_journal_coeditor_code CI5100
_journal_issue 7
_journal_name_full 'Acta Crystallographica Section E'
_journal_page_first o1717
_journal_paper_doi 10.1107/S1600536810022725
_journal_volume 66
_journal_year 2010
_chemical_formula_iupac 'C18 H12 Cl2 O2 S'
_chemical_formula_moiety 'C18 H12 Cl2 O2 S'
_chemical_formula_sum 'C18 H12 Cl2 O2 S'
_chemical_formula_weight 363.24
_chemical_name_systematic
;
(2<i>E</i>)-1-(2,5-Dichloro-3-thienyl)-3-(6-methoxy-2-naphthyl)prop-2-en-1-one
;
_space_group_IT_number 14
_symmetry_cell_setting monoclinic
_symmetry_space_group_name_Hall '-P 2ybc'
_symmetry_space_group_name_H-M 'P 1 21/c 1'
_atom_sites_solution_hydrogens geom
_atom_sites_solution_primary direct
_atom_sites_solution_secondary difmap
_cell_angle_alpha 90.00
_cell_angle_beta 96.1830(10)
_cell_angle_gamma 90.00
_cell_formula_units_Z 4
_cell_length_a 7.3237(5)
_cell_length_b 9.4919(6)
_cell_length_c 22.4037(15)
_cell_measurement_reflns_used 9959
_cell_measurement_temperature 100
_cell_measurement_theta_max 31.28
_cell_measurement_theta_min 2.33
_cell_volume 1548.35(18)
_computing_cell_refinement 'SAINT (Bruker, 2008)'
_computing_data_collection 'APEX2 (Bruker, 2008)'
_computing_data_reduction 'SAINT (Bruker, 2008)'
_computing_molecular_graphics 'SHELXTL (Sheldrick, 2008)'
_computing_publication_material 'SHELXTL (Sheldrick, 2008) and PLATON (Spek, 2009)'
_computing_structure_refinement 'SHELXTL (Sheldrick, 2008)'
_computing_structure_solution 'SHELXTL (Sheldrick, 2008)'
_diffrn_ambient_temperature 100
_diffrn_measured_fraction_theta_full 1.000
_diffrn_measured_fraction_theta_max 0.932
_diffrn_measurement_device_type 'Bruker APEXII CCD'
_diffrn_measurement_method '\w scans'
_diffrn_radiation_monochromator graphite
_diffrn_radiation_source 'fine-focus sealed tube'
_diffrn_radiation_type MoK\a
_diffrn_radiation_wavelength 0.71073
_diffrn_reflns_av_R_equivalents 0.0211
_diffrn_reflns_av_sigmaI/netI 0.0197
_diffrn_reflns_limit_h_max 10
_diffrn_reflns_limit_h_min -10
_diffrn_reflns_limit_k_max 13
_diffrn_reflns_limit_k_min -13
_diffrn_reflns_limit_l_max 31
_diffrn_reflns_limit_l_min -31
_diffrn_reflns_number 17429
_diffrn_reflns_theta_full 25.00
_diffrn_reflns_theta_max 31.42
_diffrn_reflns_theta_min 1.83
_exptl_absorpt_coefficient_mu 0.560
_exptl_absorpt_correction_T_max 0.8112
_exptl_absorpt_correction_T_min 0.7482
_exptl_absorpt_correction_type multi-scan
_exptl_absorpt_process_details '(SADABS; Bruker, 2008)'
_exptl_crystal_colour yellow
_exptl_crystal_density_diffrn 1.558
_exptl_crystal_density_method 'not measured'
_exptl_crystal_description Block
_exptl_crystal_F_000 744
_exptl_crystal_size_max 0.55
_exptl_crystal_size_mid 0.40
_exptl_crystal_size_min 0.39
_refine_diff_density_max 0.508
_refine_diff_density_min -0.260
_refine_ls_goodness_of_fit_ref 0.970
_refine_ls_hydrogen_treatment constr
_refine_ls_matrix_type full
_refine_ls_number_parameters 209
_refine_ls_number_reflns 4780
_refine_ls_number_restraints 0
_refine_ls_restrained_S_all 0.970
_refine_ls_R_factor_all 0.0327
_refine_ls_R_factor_gt 0.0295
_refine_ls_shift/su_max 0.001
_refine_ls_shift/su_mean 0.000
_refine_ls_structure_factor_coef Fsqd
_refine_ls_weighting_details 'calc w=1/[\s^2^(Fo^2^)+(0.0374P)^2^+1.0425P] where P=(Fo^2^+2Fc^2^)/3'
_refine_ls_weighting_scheme calc
_refine_ls_wR_factor_gt 0.0743
_refine_ls_wR_factor_ref 0.0767
_reflns_number_gt 4373
_reflns_number_total 4780
_reflns_threshold_expression I>2\s(I)
_cod_data_source_file ci5100.cif
_cod_data_source_block I
_cod_original_sg_symbol_H-M 'P 21/c'
_cod_database_code 2226377
_cod_database_fobs_code 2226377

loop_
_symmetry_equiv_pos_as_xyz
'x, y, z'
'-x, y+1/2, -z+1/2'
'-x, -y, -z'
'x, -y-1/2, z-1/2'

loop_
_atom_site_type_symbol
_atom_site_label
_atom_site_fract_x
_atom_site_fract_y
_atom_site_fract_z
_atom_site_U_iso_or_equiv
_atom_site_adp_type
_atom_site_calc_flag
_atom_site_refinement_flags
_atom_site_occupancy
_atom_site_disorder_assembly
_atom_site_disorder_group
Cl Cl1 0.97320(4) 0.57727(3) 0.666046(12) 0.02001(7) Uani d . 1 . .
Cl Cl2 1.12452(4) 1.16879(3) 0.677155(14) 0.02261(7) Uani d . 1 . .
S S1 1.08482(4) 0.86262(3) 0.702059(12) 0.01784(7) Uani d . 1 . .
O O1 0.35474(12) -0.11321(9) 0.30656(4) 0.01761(16) Uani d . 1 . .
O O2 0.81055(13) 0.85374(9) 0.49460(4) 0.02136(18) Uani d . 1 . .
C C1 0.93801(15) 0.81919(11) 0.59314(5) 0.01381(19) Uani d . 1 . .
C C2 0.97881(15) 0.96709(12) 0.59807(5) 0.01517(19) Uani d . 1 . .
H H18 0.9548 1.0307 0.5667 0.018 Uiso calc R 1 . .
C C3 1.05603(15) 1.00339(12) 0.65347(5) 0.0166(2) Uani d . 1 . .
C C4 0.99005(15) 0.75105(12) 0.64645(5) 0.01516(19) Uani d . 1 . .
C C5 0.84960(15) 0.76639(12) 0.53422(5) 0.01448(19) Uani d . 1 . .
C C6 0.81083(16) 0.61554(12) 0.52385(5) 0.0159(2) Uani d . 1 . .
H H13 0.8391 0.5501 0.5544 0.019 Uiso calc R 1 . .
C C7 0.73400(15) 0.57431(12) 0.46967(5) 0.0159(2) Uani d . 1 . .
H H12 0.7128 0.6448 0.4409 0.019 Uiso calc R 1 . .
C C8 0.67971(15) 0.43260(11) 0.45033(5) 0.01457(19) Uani d . 1 . .
C C9 0.70770(15) 0.31296(12) 0.48855(5) 0.01504(19) Uani d . 1 . .
H H9 0.7650 0.3241 0.5274 0.018 Uiso calc R 1 . .
C C10 0.65144(15) 0.18169(12) 0.46900(5) 0.01494(19) Uani d . 1 . .
H H8 0.6709 0.1050 0.4947 0.018 Uiso calc R 1 . .
C C11 0.56360(14) 0.16097(11) 0.40986(5) 0.01316(19) Uani d . 1 . .
C C12 0.53666(14) 0.27935(11) 0.37112(5) 0.01365(19) Uani d . 1 . .
C C13 0.59605(15) 0.41327(11) 0.39266(5) 0.0152(2) Uani d . 1 . .
H H11 0.5783 0.4907 0.3673 0.018 Uiso calc R 1 . .
C C14 0.50474(15) 0.02566(11) 0.38918(5) 0.01431(19) Uani d . 1 . .
H H2 0.5229 -0.0522 0.4143 0.017 Uiso calc R 1 . .
C C15 0.42044(15) 0.01046(12) 0.33156(5) 0.01419(19) Uani d . 1 . .
C C16 0.39546(15) 0.12772(12) 0.29236(5) 0.0157(2) Uani d . 1 . .
H H6 0.3402 0.1154 0.2533 0.019 Uiso calc R 1 . .
C C17 0.45213(15) 0.25871(12) 0.31159(5) 0.0155(2) Uani d . 1 . .
H H5 0.4353 0.3350 0.2855 0.019 Uiso calc R 1 . .
C C18 0.37100(18) -0.23386(13) 0.34421(6) 0.0225(2) Uani d . 1 . .
H H1A 0.4978 -0.2487 0.3586 0.034 Uiso calc R 1 . .
H H1B 0.3246 -0.3149 0.3218 0.034 Uiso calc R 1 . .
H H1C 0.3016 -0.2196 0.3777 0.034 Uiso calc R 1 . .

loop_
_atom_site_aniso_label
_atom_site_aniso_U_11
_atom_site_aniso_U_22
_atom_site_aniso_U_33
_atom_site_aniso_U_12
_atom_site_aniso_U_13
_atom_site_aniso_U_23
Cl1 0.02618(14) 0.01646(13) 0.01724(13) 0.00090(10) 0.00169(10) 0.00379(9)
Cl2 0.02353(14) 0.01989(14) 0.02423(14) -0.00595(10) 0.00179(10) -0.00808(10)
S1 0.01786(13) 0.02130(14) 0.01387(12) -0.00047(10) -0.00050(9) -0.00146(10)
O1 0.0221(4) 0.0145(4) 0.0154(4) -0.0021(3) -0.0015(3) -0.0017(3)
O2 0.0305(5) 0.0157(4) 0.0167(4) -0.0021(3) -0.0032(3) 0.0020(3)
C1 0.0133(4) 0.0139(4) 0.0142(4) -0.0005(3) 0.0019(3) -0.0009(4)
C2 0.0150(5) 0.0142(5) 0.0163(5) -0.0010(4) 0.0016(4) -0.0012(4)
C3 0.0154(5) 0.0164(5) 0.0181(5) -0.0025(4) 0.0022(4) -0.0029(4)
C4 0.0150(5) 0.0154(5) 0.0151(5) -0.0006(4) 0.0016(4) -0.0007(4)
C5 0.0143(5) 0.0147(5) 0.0145(4) -0.0014(4) 0.0017(3) -0.0010(4)
C6 0.0189(5) 0.0129(5) 0.0156(5) -0.0005(4) 0.0009(4) 0.0005(4)
C7 0.0173(5) 0.0141(5) 0.0161(5) -0.0003(4) 0.0015(4) 0.0000(4)
C8 0.0145(5) 0.0139(5) 0.0154(5) -0.0005(4) 0.0020(4) -0.0006(4)
C9 0.0163(5) 0.0156(5) 0.0128(4) -0.0007(4) -0.0004(4) -0.0003(4)
C10 0.0164(5) 0.0146(5) 0.0134(4) 0.0003(4) -0.0004(4) 0.0016(4)
C11 0.0122(4) 0.0142(5) 0.0131(4) 0.0002(3) 0.0013(3) -0.0002(3)
C12 0.0127(4) 0.0148(5) 0.0135(4) 0.0008(4) 0.0012(3) 0.0000(4)
C13 0.0170(5) 0.0135(5) 0.0148(5) 0.0001(4) 0.0010(4) 0.0014(4)
C14 0.0154(5) 0.0138(5) 0.0134(4) 0.0000(4) 0.0003(3) 0.0004(4)
C15 0.0131(4) 0.0147(5) 0.0148(5) -0.0003(4) 0.0018(3) -0.0019(4)
C16 0.0152(5) 0.0187(5) 0.0130(4) 0.0007(4) 0.0000(4) -0.0006(4)
C17 0.0166(5) 0.0170(5) 0.0126(4) 0.0007(4) 0.0004(4) 0.0016(4)
C18 0.0285(6) 0.0152(5) 0.0223(6) -0.0033(4) -0.0042(5) 0.0007(4)

loop_
_atom_type_symbol
_atom_type_description
_atom_type_scat_dispersion_real
_atom_type_scat_dispersion_imag
_atom_type_scat_source
C C 0.0033 0.0016 'International Tables Vol C Tables 4.2.6.8 and 6.1.1.4'
H H 0.0000 0.0000 'International Tables Vol C Tables 4.2.6.8 and 6.1.1.4'
O O 0.0106 0.0060 'International Tables Vol C Tables 4.2.6.8 and 6.1.1.4'
S S 0.1246 0.1234 'International Tables Vol C Tables 4.2.6.8 and 6.1.1.4'
Cl Cl 0.1484 0.1585 'International Tables Vol C Tables 4.2.6.8 and 6.1.1.4'

loop_
_geom_angle_atom_site_label_1
_geom_angle_atom_site_label_2
_geom_angle_atom_site_label_3
_geom_angle_site_symmetry_1
_geom_angle_site_symmetry_3
_geom_angle
_geom_angle_publ_flag
C3 S1 C4 . . 90.43(5) ?
C15 O1 C18 . . 116.50(9) ?
C4 C1 C2 . . 110.89(10) ?
C4 C1 C5 . . 131.54(10) ?
C2 C1 C5 . . 117.57(10) ?
C3 C2 C1 . . 112.49(10) ?
C3 C2 H18 . . 123.8 ?
C1 C2 H18 . . 123.8 ?
C2 C3 Cl2 . . 126.65(9) ?
C2 C3 S1 . . 113.15(9) ?
Cl2 C3 S1 . . 120.20(7) ?
C1 C4 Cl1 . . 130.82(9) ?
C1 C4 S1 . . 113.03(8) ?
Cl1 C4 S1 . . 116.14(6) ?
O2 C5 C6 . . 121.16(10) ?
O2 C5 C1 . . 117.28(10) ?
C6 C5 C1 . . 121.57(10) ?
C7 C6 C5 . . 118.79(10) ?
C7 C6 H13 . . 120.6 ?
C5 C6 H13 . . 120.6 ?
C6 C7 C8 . . 127.89(10) ?
C6 C7 H12 . . 116.1 ?
C8 C7 H12 . . 116.1 ?
C13 C8 C9 . . 118.50(10) ?
C13 C8 C7 . . 118.74(10) ?
C9 C8 C7 . . 122.76(10) ?
C10 C9 C8 . . 120.97(10) ?
C10 C9 H9 . . 119.5 ?
C8 C9 H9 . . 119.5 ?
C9 C10 C11 . . 120.92(10) ?
C9 C10 H8 . . 119.5 ?
C11 C10 H8 . . 119.5 ?
C14 C11 C12 . . 120.00(10) ?
C14 C11 C10 . . 121.40(10) ?
C12 C11 C10 . . 118.60(10) ?
C13 C12 C11 . . 119.07(10) ?
C13 C12 C17 . . 122.12(10) ?
C11 C12 C17 . . 118.80(10) ?
C8 C13 C12 . . 121.93(10) ?
C8 C13 H11 . . 119.0 ?
C12 C13 H11 . . 119.0 ?
C15 C14 C11 . . 119.43(10) ?
C15 C14 H2 . . 120.3 ?
C11 C14 H2 . . 120.3 ?
O1 C15 C14 . . 125.24(10) ?
O1 C15 C16 . . 113.86(9) ?
C14 C15 C16 . . 120.89(10) ?
C17 C16 C15 . . 120.32(10) ?
C17 C16 H6 . . 119.8 ?
C15 C16 H6 . . 119.8 ?
C16 C17 C12 . . 120.54(10) ?
C16 C17 H5 . . 119.7 ?
C12 C17 H5 . . 119.7 ?
O1 C18 H1A . . 109.5 ?
O1 C18 H1B . . 109.5 ?
H1A C18 H1B . . 109.5 ?
O1 C18 H1C . . 109.5 ?
H1A C18 H1C . . 109.5 ?
H1B C18 H1C . . 109.5 ?

loop_
_geom_bond_atom_site_label_1
_geom_bond_atom_site_label_2
_geom_bond_site_symmetry_2
_geom_bond_distance
_geom_bond_publ_flag
Cl1 C4 . 1.7148(12) ?
Cl2 C3 . 1.7148(12) ?
S1 C3 . 1.7220(12) ?
S1 C4 . 1.7231(11) ?
O1 C15 . 1.3657(13) ?
O1 C18 . 1.4198(14) ?
O2 C5 . 1.2257(14) ?
C1 C4 . 1.3756(15) ?
C1 C2 . 1.4371(15) ?
C1 C5 . 1.4930(15) ?
C2 C3 . 1.3519(15) ?
C2 H18 . 0.93 ?
C5 C6 . 1.4732(15) ?
C6 C7 . 1.3403(15) ?
C6 H13 . 0.93 ?
C7 C8 . 1.4553(15) ?
C7 H12 . 0.93 ?
C8 C13 . 1.3811(15) ?
C8 C9 . 1.4238(15) ?
C9 C10 . 1.3694(15) ?
C9 H9 . 0.93 ?
C10 C11 . 1.4230(15) ?
C10 H8 . 0.93 ?
C11 C14 . 1.4167(15) ?
C11 C12 . 1.4206(15) ?
C12 C13 . 1.4116(15) ?
C12 C17 . 1.4220(15) ?
C13 H11 . 0.93 ?
C14 C15 . 1.3772(15) ?
C14 H2 . 0.93 ?
C15 C16 . 1.4174(15) ?
C16 C17 . 1.3658(16) ?
C16 H6 . 0.93 ?
C17 H5 . 0.93 ?
C18 H1A . 0.96 ?
C18 H1B . 0.96 ?
C18 H1C . 0.96 ?

loop_
_geom_hbond_atom_site_label_D
_geom_hbond_atom_site_label_H
_geom_hbond_atom_site_label_A
_geom_hbond_site_symmetry_A
_geom_hbond_distance_DH
_geom_hbond_distance_HA
_geom_hbond_distance_DA
_geom_hbond_angle_DHA
C2 H18 O2 3_776 0.93 2.56 3.2051(14) 127

loop_
_geom_torsion_atom_site_label_1
_geom_torsion_atom_site_label_2
_geom_torsion_atom_site_label_3
_geom_torsion_atom_site_label_4
_geom_torsion_site_symmetry_1
_geom_torsion_site_symmetry_2
_geom_torsion_site_symmetry_3
_geom_torsion_site_symmetry_4
_geom_torsion
_geom_torsion_publ_flag
C4 C1 C2 C3 . . . . -0.59(14) ?
C5 C1 C2 C3 . . . . 179.12(10) ?
C1 C2 C3 Cl2 . . . . 179.91(8) ?
C1 C2 C3 S1 . . . . 0.38(13) ?
C4 S1 C3 C2 . . . . -0.07(9) ?
C4 S1 C3 Cl2 . . . . -179.63(8) ?
C2 C1 C4 Cl1 . . . . 179.61(9) ?
C5 C1 C4 Cl1 . . . . -0.04(19) ?
C2 C1 C4 S1 . . . . 0.53(12) ?
C5 C1 C4 S1 . . . . -179.12(10) ?
C3 S1 C4 C1 . . . . -0.28(9) ?
C3 S1 C4 Cl1 . . . . -179.50(7) ?
C4 C1 C5 O2 . . . . 176.66(12) ?
C2 C1 C5 O2 . . . . -2.97(15) ?
C4 C1 C5 C6 . . . . -3.43(18) ?
C2 C1 C5 C6 . . . . 176.94(10) ?
O2 C5 C6 C7 . . . . 1.01(17) ?
C1 C5 C6 C7 . . . . -178.90(10) ?
C5 C6 C7 C8 . . . . -178.11(11) ?
C6 C7 C8 C13 . . . . 177.68(12) ?
C6 C7 C8 C9 . . . . -1.74(19) ?
C13 C8 C9 C10 . . . . -0.68(17) ?
C7 C8 C9 C10 . . . . 178.74(11) ?
C8 C9 C10 C11 . . . . 0.10(17) ?
C9 C10 C11 C14 . . . . -179.96(10) ?
C9 C10 C11 C12 . . . . 0.54(16) ?
C14 C11 C12 C13 . . . . 179.89(10) ?
C10 C11 C12 C13 . . . . -0.61(15) ?
C14 C11 C12 C17 . . . . -0.70(16) ?
C10 C11 C12 C17 . . . . 178.80(10) ?
C9 C8 C13 C12 . . . . 0.61(17) ?
C7 C8 C13 C12 . . . . -178.84(10) ?
C11 C12 C13 C8 . . . . 0.03(16) ?
C17 C12 C13 C8 . . . . -179.36(10) ?
C12 C11 C14 C15 . . . . -0.45(16) ?
C10 C11 C14 C15 . . . . -179.94(10) ?
C18 O1 C15 C14 . . . . 1.95(16) ?
C18 O1 C15 C16 . . . . -178.24(10) ?
C11 C14 C15 O1 . . . . -178.83(10) ?
C11 C14 C15 C16 . . . . 1.37(16) ?
O1 C15 C16 C17 . . . . 179.05(10) ?
C14 C15 C16 C17 . . . . -1.13(17) ?
C15 C16 C17 C12 . . . . -0.06(17) ?
C13 C12 C17 C16 . . . . -179.65(10) ?
C11 C12 C17 C16 . . . . 0.96(16) ?

loop_
_cod_related_entry_id
_cod_related_entry_database
_cod_related_entry_code
1 ChemSpider 24745319
